data_2225309
loop_
_publ_author_name
'Dolzhenko, Anton V.'
'Tan, Geok Kheng'
'Koh, Lip Lin'
'Dolzhenko, Anna V.'
'Chui, Wai Keung'

_publ_section_title <i>N</i>-Carbethoxy-<i>N</i>'-[3-(4-methylphenyl)-1<i>H</i>-1,2,4-triazol-5-yl]thiourea
_journal_coeditor_code KP2249
_journal_issue 3
_journal_name_full 'Acta Crystallographica Section E'
_journal_page_first o549
_journal_page_last o550
_journal_paper_doi 10.1107/S1600536810004289
_journal_volume 66
_journal_year 2010
_chemical_formula_iupac 'C13 H15 N5 O2 S'
_chemical_formula_moiety 'C13 H15 N5 O2 S'
_chemical_formula_sum 'C13 H15 N5 O2 S'
_chemical_formula_weight 305.36
_chemical_melting_point 489
_chemical_name_systematic
;
ethyl 
({[3-(4-methylphenyl)-1H-1,2,4-triazol-5-yl]amino}carbonothioyl)carbamate
;
_space_group_IT_number 2
_symmetry_cell_setting triclinic
_symmetry_space_group_name_Hall '-P 1'
_symmetry_space_group_name_H-M 'P -1'
_atom_sites_solution_hydrogens geom
_atom_sites_solution_primary direct
_atom_sites_solution_secondary difmap
_audit_creation_method SHELXL-97
_cell_angle_alpha 90.7800(10)
_cell_angle_beta 99.4250(10)
_cell_angle_gamma 101.2790(10)
_cell_formula_units_Z 2
_cell_length_a 6.8430(5)
_cell_length_b 8.7789(6)
_cell_length_c 12.2563(9)
_cell_measurement_reflns_used 6864
_cell_measurement_temperature 100(2)
_cell_measurement_theta_max 27.50
_cell_measurement_theta_min 2.37
_cell_volume 711.52(9)
_computing_cell_refinement 'SAINT (Bruker, 2001)'
_computing_data_collection 'SMART (Bruker, 2001)'
_computing_data_reduction 'SAINT (Bruker, 2001)'
_computing_molecular_graphics 'SHELXTL (Sheldrick, 2008)'
_computing_publication_material 'SHELXTL (Sheldrick, 2008)'
_computing_structure_refinement 'SHELXL97 (Sheldrick, 2008)'
_computing_structure_solution 'SHELXS97 (Sheldrick, 2008)'
_diffrn_ambient_temperature 100(2)
_diffrn_measured_fraction_theta_full 0.996
_diffrn_measured_fraction_theta_max 0.996
_diffrn_measurement_device_type 'Bruker SMART APEX CCD'
_diffrn_measurement_method '\f and \w'
_diffrn_radiation_monochromator graphite
_diffrn_radiation_source 'fine-focus sealed tube'
_diffrn_radiation_type MoK\a
_diffrn_radiation_wavelength 0.71073
_diffrn_reflns_av_R_equivalents 0.0211
_diffrn_reflns_av_sigmaI/netI 0.0248
_diffrn_reflns_limit_h_max 8
_diffrn_reflns_limit_h_min -8
_diffrn_reflns_limit_k_max 11
_diffrn_reflns_limit_k_min -11
_diffrn_reflns_limit_l_max 15
_diffrn_reflns_limit_l_min -15
_diffrn_reflns_number 9015
_diffrn_reflns_theta_full 27.50
_diffrn_reflns_theta_max 27.50
_diffrn_reflns_theta_min 1.69
_diffrn_standards_number 0
_exptl_absorpt_coefficient_mu 0.240
_exptl_absorpt_correction_T_max 0.9446
_exptl_absorpt_correction_T_min 0.8773
_exptl_absorpt_correction_type multi-scan
_exptl_absorpt_process_details '(SADABS; Sheldrick, 2001)'
_exptl_crystal_colour colourless
_exptl_crystal_density_diffrn 1.425
_exptl_crystal_density_method 'not measured'
_exptl_crystal_description block
_exptl_crystal_F_000 320
_exptl_crystal_size_max 0.56
_exptl_crystal_size_mid 0.46
_exptl_crystal_size_min 0.24
_refine_diff_density_max 0.435
_refine_diff_density_min -0.307
_refine_ls_extinction_method none
_refine_ls_goodness_of_fit_ref 1.068
_refine_ls_hydrogen_treatment mixed
_refine_ls_matrix_type full
_refine_ls_number_parameters 204
_refine_ls_number_reflns 3243
_refine_ls_number_restraints 0
_refine_ls_restrained_S_all 1.068
_refine_ls_R_factor_all 0.0370
_refine_ls_R_factor_gt 0.0356
_refine_ls_shift/su_max 0.001
_refine_ls_shift/su_mean 0.000
_refine_ls_structure_factor_coef Fsqd
_refine_ls_weighting_details 'calc w=1/[\s^2^(Fo^2^)+(0.0529P)^2^+0.3280P] where P=(Fo^2^+2Fc^2^)/3'
_refine_ls_weighting_scheme calc
_refine_ls_wR_factor_gt 0.0941
_refine_ls_wR_factor_ref 0.0953
_reflns_number_gt 3088
_reflns_number_total 3243
_reflns_threshold_expression I>2\s(I)
_cod_data_source_file kp2249.cif
_cod_data_source_block I
_cod_database_code 2225309
_cod_database_fobs_code 2225309

loop_
_symmetry_equiv_pos_as_xyz
'x, y, z'
'-x, -y, -z'

loop_
_atom_site_type_symbol
_atom_site_label
_atom_site_fract_x
_atom_site_fract_y
_atom_site_fract_z
_atom_site_U_iso_or_equiv
_atom_site_adp_type
_atom_site_calc_flag
_atom_site_refinement_flags
_atom_site_occupancy
_atom_site_disorder_assembly
_atom_site_disorder_group
S S1 0.23286(5) 0.36065(4) 0.52820(2) 0.01721(11) Uani d . 1 . .
O O1 0.17169(14) 0.49382(11) 0.16661(8) 0.0193(2) Uani d . 1 . .
O O2 -0.10045(14) 0.57606(10) 0.20980(8) 0.0174(2) Uani d . 1 . .
N N1 0.62121(16) 0.25023(12) 0.28575(9) 0.0155(2) Uani d . 1 . .
N N2 0.51358(16) 0.16832(13) 0.43785(9) 0.0162(2) Uani d . 1 . .
H H2N 0.440(3) 0.145(2) 0.4885(16) 0.029(5) Uiso d . 1 . .
N N3 0.65581(16) 0.08284(13) 0.42368(9) 0.0173(2) Uani d . 1 . .
N N4 0.35689(16) 0.35967(12) 0.33186(9) 0.0156(2) Uani d . 1 . .
H H4N 0.343(3) 0.390(2) 0.2676(16) 0.024(4) Uiso d . 1 . .
N N5 0.09899(17) 0.48816(13) 0.34439(9) 0.0163(2) Uani d . 1 . .
H H5N 0.016(3) 0.512(2) 0.3841(15) 0.022(4) Uiso d . 1 . .
C C1 1.3339(2) -0.07535(17) 0.13315(12) 0.0239(3) Uani d . 1 . .
H H1A 1.4199 -0.1231 0.1888 0.036 Uiso calc R 1 . .
H H1B 1.4169 0.0132 0.1036 0.036 Uiso calc R 1 . .
H H1C 1.2688 -0.1521 0.0728 0.036 Uiso calc R 1 . .
C C2 1.17417(19) -0.02005(15) 0.18576(11) 0.0180(3) Uani d . 1 . .
C C3 1.0630(2) 0.08361(15) 0.13251(11) 0.0184(3) Uani d . 1 . .
H H3 1.0898 0.1204 0.0628 0.022 Uiso calc R 1 . .
C C4 0.91420(19) 0.13361(14) 0.17991(11) 0.0169(3) Uani d . 1 . .
H H4 0.8391 0.2029 0.1420 0.020 Uiso calc R 1 . .
C C5 0.87416(18) 0.08280(14) 0.28277(10) 0.0149(2) Uani d . 1 . .
C C6 0.98549(19) -0.01994(14) 0.33704(11) 0.0169(3) Uani d . 1 . .
H H6 0.9604 -0.0554 0.4073 0.020 Uiso calc R 1 . .
C C7 1.13279(19) -0.07028(15) 0.28828(11) 0.0180(3) Uani d . 1 . .
H H7 1.2069 -0.1405 0.3258 0.022 Uiso calc R 1 . .
C C8 0.71732(18) 0.13779(14) 0.33214(10) 0.0144(2) Uani d . 1 . .
C C9 0.49501(18) 0.26348(14) 0.35425(10) 0.0143(2) Uani d . 1 . .
C C10 0.23405(18) 0.40227(14) 0.39616(10) 0.0144(2) Uani d . 1 . .
C C11 0.06534(19) 0.51753(14) 0.23292(11) 0.0156(2) Uani d . 1 . .
C C12 -0.1632(2) 0.59864(16) 0.09263(11) 0.0197(3) Uani d . 1 . .
H H12A -0.2036 0.4972 0.0505 0.024 Uiso calc R 1 . .
H H12B -0.0510 0.6633 0.0622 0.024 Uiso calc R 1 . .
C C13 -0.3400(2) 0.67920(17) 0.08463(12) 0.0234(3) Uani d . 1 . .
H H13A -0.4464 0.6170 0.1192 0.035 Uiso calc R 1 . .
H H13B -0.3926 0.6911 0.0066 0.035 Uiso calc R 1 . .
H H13C -0.2958 0.7819 0.1229 0.035 Uiso calc R 1 . .

loop_
_atom_site_aniso_label
_atom_site_aniso_U_11
_atom_site_aniso_U_22
_atom_site_aniso_U_33
_atom_site_aniso_U_12
_atom_site_aniso_U_13
_atom_site_aniso_U_23
S1 0.02084(18) 0.01893(17) 0.01474(17) 0.00843(12) 0.00598(12) 0.00253(11)
O1 0.0225(5) 0.0213(5) 0.0182(4) 0.0100(4) 0.0082(4) 0.0051(4)
O2 0.0192(4) 0.0177(4) 0.0178(4) 0.0082(3) 0.0049(3) 0.0034(3)
N1 0.0169(5) 0.0127(5) 0.0181(5) 0.0040(4) 0.0049(4) 0.0016(4)
N2 0.0162(5) 0.0182(5) 0.0172(5) 0.0076(4) 0.0066(4) 0.0035(4)
N3 0.0169(5) 0.0190(5) 0.0195(5) 0.0089(4) 0.0067(4) 0.0042(4)
N4 0.0183(5) 0.0161(5) 0.0147(5) 0.0070(4) 0.0051(4) 0.0029(4)
N5 0.0187(5) 0.0170(5) 0.0166(5) 0.0089(4) 0.0067(4) 0.0019(4)
C1 0.0195(6) 0.0250(7) 0.0298(7) 0.0071(5) 0.0087(5) -0.0045(6)
C2 0.0151(6) 0.0157(6) 0.0232(6) 0.0021(5) 0.0050(5) -0.0045(5)
C3 0.0209(6) 0.0161(6) 0.0195(6) 0.0026(5) 0.0082(5) 0.0005(5)
C4 0.0179(6) 0.0143(6) 0.0197(6) 0.0044(5) 0.0050(5) 0.0020(5)
C5 0.0147(6) 0.0127(5) 0.0176(6) 0.0023(4) 0.0043(5) -0.0010(4)
C6 0.0182(6) 0.0155(6) 0.0172(6) 0.0037(5) 0.0032(5) 0.0013(5)
C7 0.0167(6) 0.0148(6) 0.0225(6) 0.0054(5) 0.0011(5) -0.0004(5)
C8 0.0142(5) 0.0130(5) 0.0161(6) 0.0028(4) 0.0026(4) 0.0002(4)
C9 0.0143(5) 0.0122(5) 0.0165(6) 0.0029(4) 0.0027(4) -0.0005(4)
C10 0.0153(6) 0.0114(5) 0.0167(6) 0.0025(4) 0.0036(4) 0.0000(4)
C11 0.0181(6) 0.0109(5) 0.0186(6) 0.0038(4) 0.0043(5) 0.0014(4)
C12 0.0219(6) 0.0217(6) 0.0176(6) 0.0091(5) 0.0034(5) 0.0042(5)
C13 0.0197(6) 0.0241(7) 0.0286(7) 0.0090(5) 0.0048(5) 0.0060(5)

loop_
_atom_type_symbol
_atom_type_description
_atom_type_scat_dispersion_real
_atom_type_scat_dispersion_imag
_atom_type_scat_source
C C 0.0033 0.0016 'International Tables Vol C Tables 4.2.6.8 and 6.1.1.4'
H H 0.0000 0.0000 'International Tables Vol C Tables 4.2.6.8 and 6.1.1.4'
N N 0.0061 0.0033 'International Tables Vol C Tables 4.2.6.8 and 6.1.1.4'
O O 0.0106 0.0060 'International Tables Vol C Tables 4.2.6.8 and 6.1.1.4'
S S 0.1246 0.1234 'International Tables Vol C Tables 4.2.6.8 and 6.1.1.4'

loop_
_geom_angle_atom_site_label_1
_geom_angle_atom_site_label_2
_geom_angle_atom_site_label_3
_geom_angle_site_symmetry_1
_geom_angle_site_symmetry_3
_geom_angle
_geom_angle_publ_flag
C11 O2 C12 . . 114.69(10) ?
C9 N1 C8 . . 102.36(10) ?
C9 N2 N3 . . 109.09(10) ?
C9 N2 H2N . . 130.3(12) ?
N3 N2 H2N . . 119.7(12) ?
C8 N3 N2 . . 102.49(10) ?
C10 N4 C9 . . 129.41(11) ?
C10 N4 H4N . . 116.0(12) ?
C9 N4 H4N . . 114.5(12) ?
C11 N5 C10 . . 126.49(11) ?
C11 N5 H5N . . 117.7(12) ?
C10 N5 H5N . . 115.0(12) ?
C2 C1 H1A . . 109.5 ?
C2 C1 H1B . . 109.5 ?
H1A C1 H1B . . 109.5 ?
C2 C1 H1C . . 109.5 ?
H1A C1 H1C . . 109.5 ?
H1B C1 H1C . . 109.5 ?
C7 C2 C3 . . 118.02(11) ?
C7 C2 C1 . . 121.23(12) ?
C3 C2 C1 . . 120.75(12) ?
C4 C3 C2 . . 121.03(12) ?
C4 C3 H3 . . 119.5 ?
C2 C3 H3 . . 119.5 ?
C3 C4 C5 . . 120.49(12) ?
C3 C4 H4 . . 119.8 ?
C5 C4 H4 . . 119.8 ?
C4 C5 C6 . . 118.90(11) ?
C4 C5 C8 . . 119.80(11) ?
C6 C5 C8 . . 121.30(11) ?
C7 C6 C5 . . 120.07(12) ?
C7 C6 H6 . . 120.0 ?
C5 C6 H6 . . 120.0 ?
C6 C7 C2 . . 121.48(12) ?
C6 C7 H7 . . 119.3 ?
C2 C7 H7 . . 119.3 ?
N3 C8 N1 . . 114.56(11) ?
N3 C8 C5 . . 123.37(11) ?
N1 C8 C5 . . 122.06(11) ?
N1 C9 N2 . . 111.46(11) ?
N1 C9 N4 . . 120.65(11) ?
N2 C9 N4 . . 127.77(11) ?
N4 C10 N5 . . 114.73(11) ?
N4 C10 S1 . . 125.77(9) ?
N5 C10 S1 . . 119.49(9) ?
O1 C11 O2 . . 125.35(12) ?
O1 C11 N5 . . 125.32(12) ?
O2 C11 N5 . . 109.33(11) ?
O2 C12 C13 . . 106.66(11) ?
O2 C12 H12A . . 110.4 ?
C13 C12 H12A . . 110.4 ?
O2 C12 H12B . . 110.4 ?
C13 C12 H12B . . 110.4 ?
H12A C12 H12B . . 108.6 ?
C12 C13 H13A . . 109.5 ?
C12 C13 H13B . . 109.5 ?
H13A C13 H13B . . 109.5 ?
C12 C13 H13C . . 109.5 ?
H13A C13 H13C . . 109.5 ?
H13B C13 H13C . . 109.5 ?

loop_
_geom_bond_atom_site_label_1
_geom_bond_atom_site_label_2
_geom_bond_site_symmetry_2
_geom_bond_distance
_geom_bond_publ_flag
S1 C10 . 1.6649(13) ?
O1 C11 . 1.2173(16) ?
O2 C11 . 1.3260(15) ?
O2 C12 . 1.4578(15) ?
N1 C9 . 1.3184(16) ?
N1 C8 . 1.3701(15) ?
N2 C9 . 1.3364(16) ?
N2 N3 . 1.3704(14) ?
N2 H2N . 0.865(19) ?
N3 C8 . 1.3261(16) ?
N4 C10 . 1.3414(16) ?
N4 C9 . 1.3839(15) ?
N4 H4N . 0.830(19) ?
N5 C11 . 1.3840(16) ?
N5 C10 . 1.3853(16) ?
N5 H5N . 0.856(18) ?
C1 C2 . 1.5088(17) ?
C1 H1A . 0.9800 ?
C1 H1B . 0.9800 ?
C1 H1C . 0.9800 ?
C2 C7 . 1.3915(19) ?
C2 C3 . 1.3988(18) ?
C3 C4 . 1.3889(17) ?
C3 H3 . 0.9500 ?
C4 C5 . 1.3943(17) ?
C4 H4 . 0.9500 ?
C5 C6 . 1.3984(17) ?
C5 C8 . 1.4691(17) ?
C6 C7 . 1.3903(17) ?
C6 H6 . 0.9500 ?
C7 H7 . 0.9500 ?
C12 C13 . 1.5067(18) ?
C12 H12A . 0.9900 ?
C12 H12B . 0.9900 ?
C13 H13A . 0.9800 ?
C13 H13B . 0.9800 ?
C13 H13C . 0.9800 ?

loop_
_geom_hbond_atom_site_label_D
_geom_hbond_atom_site_label_H
_geom_hbond_atom_site_label_A
_geom_hbond_site_symmetry_A
_geom_hbond_distance_DH
_geom_hbond_distance_HA
_geom_hbond_distance_DA
_geom_hbond_angle_DHA
N2 H2N N3 2_656 0.865(19) 2.316(19) 2.9719(15) 132.8(16)
N2 H2N S1 . 0.865(19) 2.660(19) 3.1116(11) 113.8(15)
N4 H4N O1 . 0.830(19) 1.929(18) 2.6274(14) 141.2(17)
N5 H5N S1 2_566 0.856(18) 2.576(19) 3.4119(11) 165.7(16)

loop_
_geom_torsion_atom_site_label_1
_geom_torsion_atom_site_label_2
_geom_torsion_atom_site_label_3
_geom_torsion_atom_site_label_4
_geom_torsion_site_symmetry_1
_geom_torsion_site_symmetry_2
_geom_torsion_site_symmetry_3
_geom_torsion_site_symmetry_4
_geom_torsion
_geom_torsion_publ_flag
C9 N2 N3 C8 . . . . 1.76(13) ?
C7 C2 C3 C4 . . . . -0.71(19) ?
C1 C2 C3 C4 . . . . 179.27(12) ?
C2 C3 C4 C5 . . . . 0.84(19) ?
C3 C4 C5 C6 . . . . -0.36(19) ?
C3 C4 C5 C8 . . . . 179.52(11) ?
C4 C5 C6 C7 . . . . -0.23(19) ?
C8 C5 C6 C7 . . . . 179.89(11) ?
C5 C6 C7 C2 . . . . 0.36(19) ?
C3 C2 C7 C6 . . . . 0.11(19) ?
C1 C2 C7 C6 . . . . -179.87(12) ?
N2 N3 C8 N1 . . . . -1.24(14) ?
N2 N3 C8 C5 . . . . 179.33(11) ?
C9 N1 C8 N3 . . . . 0.24(14) ?
C9 N1 C8 C5 . . . . 179.68(11) ?
C4 C5 C8 N3 . . . . 172.75(12) ?
C6 C5 C8 N3 . . . . -7.38(19) ?
C4 C5 C8 N1 . . . . -6.63(18) ?
C6 C5 C8 N1 . . . . 173.24(11) ?
C8 N1 C9 N2 . . . . 0.94(14) ?
C8 N1 C9 N4 . . . . -175.31(11) ?
N3 N2 C9 N1 . . . . -1.78(15) ?
N3 N2 C9 N4 . . . . 174.14(12) ?
C10 N4 C9 N1 . . . . -171.44(12) ?
C10 N4 C9 N2 . . . . 13.0(2) ?
C9 N4 C10 N5 . . . . -173.84(12) ?
C9 N4 C10 S1 . . . . 6.13(19) ?
C11 N5 C10 N4 . . . . 7.69(18) ?
C11 N5 C10 S1 . . . . -172.28(10) ?
C12 O2 C11 O1 . . . . 5.70(18) ?
C12 O2 C11 N5 . . . . -174.54(10) ?
C10 N5 C11 O1 . . . . -12.6(2) ?
C10 N5 C11 O2 . . . . 167.62(11) ?
C11 O2 C12 C13 . . . . -174.72(11) ?

loop_
_cod_related_entry_id
_cod_related_entry_database
_cod_related_entry_code
1 ChemSpider 24744444
